data_7100162
loop_
_publ_author_name
'T. C. W. Mak'
'Xu-Dong Chen'

_publ_section_title
;
Order of coordinating ability of polyatomic monoanions
established from their interaction with a disilver(I) metallacyclophane
skeleton
;
_journal_name_full 'Chemical Communications'
_journal_paper_doi 10.1039/b505985b
_journal_year 2005
_chemical_formula_sum 'C28 H42 B Br Fe N6'
_chemical_formula_weight 609.25
_space_group_IT_number 33
_symmetry_cell_setting orthorhombic
_symmetry_space_group_name_Hall 'P 2c -2n'
_symmetry_space_group_name_H-M 'P n a 21'
_cell_angle_alpha 90.00
_cell_angle_beta 90.00
_cell_angle_gamma 90.00
_cell_formula_units_Z 4
_cell_length_a 18.9117(19)
_cell_length_b 16.2675(17)
_cell_length_c 10.1250(10)
_cell_measurement_temperature 123(2)
_cell_volume 3114.9(5)
_diffrn_ambient_temperature 123(2)
_exptl_crystal_density_diffrn 1.299
_cod_depositor_comments
;
The following automatic conversions were performed:
'_symmetry_cell_setting' value 'Orthorhombic' changed to 'orthorhombic'
according to '/home/saulius/struct/CIF-dictionaries/cif_core.dic'
dictionary named 'cif_core.dic' version 2.4.1 from 2010-06-29.

Automatic conversion script
Id: cif_fix_enum 1527 2010-12-29 10:47:43Z saulius 
;
_cod_database_code 7100162

loop_
_symmetry_equiv_pos_as_xyz
'x, y, z'
'-x, -y, z+1/2'
'x+1/2, -y+1/2, z'
'-x+1/2, y+1/2, z+1/2'

loop_
_atom_site_label
_atom_site_type_symbol
_atom_site_fract_x
_atom_site_fract_y
_atom_site_fract_z
_atom_site_U_iso_or_equiv
_atom_site_adp_type
_atom_site_occupancy
_atom_site_symmetry_multiplicity
_atom_site_calc_flag
_atom_site_refinement_flags
_atom_site_disorder_assembly
_atom_site_disorder_group
Br Br 0.91084(2) 0.12172(3) 0.35477(5) 0.05892(14) Uani 1 1 d . . .
Fe Fe 0.80444(3) 0.10283(3) 0.48822(5) 0.03963(13) Uani 1 1 d . . .
B B 0.67176(19) 0.0849(2) 0.6557(3) 0.0294(6) Uani 1 1 d . . .
N11 N 0.73723(13) 0.09219(15) 0.7459(3) 0.0285(5) Uani 1 1 d . . .
N21 N 0.84634(14) 0.10019(16) 0.8085(3) 0.0327(5) Uani 1 1 d . . .
C11 C 0.80443(16) 0.09829(18) 0.6990(3) 0.0309(6) Uani 1 1 d . . .
C21 C 0.73807(18) 0.0901(2) 0.8825(3) 0.0372(7) Uani 1 1 d . . .
H21 H 0.6980 0.0858 0.9388 0.045 Uiso 1 1 calc R . .
C31 C 0.80579(19) 0.0953(2) 0.9208(4) 0.0418(8) Uani 1 1 d . . .
H31 H 0.8226 0.0956 1.0092 0.050 Uiso 1 1 calc R . .
C41 C 0.92527(18) 0.1060(2) 0.8058(4) 0.0409(8) Uani 1 1 d . . .
C51 C 0.9535(2) 0.0392(3) 0.7164(5) 0.0622(11) Uani 1 1 d . . .
H51A H 0.9427 -0.0147 0.7545 0.093 Uiso 1 1 calc R . .
H51B H 1.0049 0.0452 0.7075 0.093 Uiso 1 1 calc R . .
H51C H 0.9314 0.0438 0.6292 0.093 Uiso 1 1 calc R . .
C61 C 0.9444(2) 0.1893(3) 0.7481(6) 0.0687(13) Uani 1 1 d . . .
H61A H 0.9287 0.1920 0.6559 0.103 Uiso 1 1 calc R . .
H61B H 0.9958 0.1970 0.7521 0.103 Uiso 1 1 calc R . .
H61C H 0.9210 0.2328 0.7991 0.103 Uiso 1 1 calc R . .
C71 C 0.9532(3) 0.0942(5) 0.9445(6) 0.0876(19) Uani 1 1 d . . .
H71A H 0.9225 0.1229 1.0072 0.131 Uiso 1 1 calc R . .
H71B H 1.0012 0.1166 0.9504 0.131 Uiso 1 1 calc R . .
H71C H 0.9542 0.0354 0.9657 0.131 Uiso 1 1 calc R . .
N12 N 0.68092(13) 0.00885(16) 0.5653(2) 0.0304(5) Uani 1 1 d . . .
N22 N 0.72346(14) -0.07297(15) 0.4175(3) 0.0308(5) Uani 1 1 d . . .
C12 C 0.73494(14) 0.00050(16) 0.4784(3) 0.0292(5) Uani 1 1 d . . .
C22 C 0.63606(16) -0.05818(19) 0.5581(3) 0.0338(6) Uani 1 1 d . . .
H22 H 0.5943 -0.0663 0.6086 0.041 Uiso 1 1 calc R . .
C32 C 0.66233(19) -0.10949(18) 0.4669(4) 0.0382(7) Uani 1 1 d . . .
H32 H 0.6430 -0.1609 0.4408 0.046 Uiso 1 1 calc R . .
C42 C 0.77065(19) -0.10802(19) 0.3139(4) 0.0376(7) Uani 1 1 d . . .
C52 C 0.7386(2) -0.1874(2) 0.2607(4) 0.0540(10) Uani 1 1 d . . .
H52A H 0.7396 -0.2296 0.3298 0.081 Uiso 1 1 calc R . .
H52B H 0.7660 -0.2063 0.1844 0.081 Uiso 1 1 calc R . .
H52C H 0.6895 -0.1774 0.2339 0.081 Uiso 1 1 calc R . .
C62 C 0.7761(3) -0.0459(3) 0.2021(4) 0.0566(10) Uani 1 1 d . . .
H62A H 0.7286 -0.0318 0.1709 0.085 Uiso 1 1 calc R . .
H62B H 0.8034 -0.0697 0.1293 0.085 Uiso 1 1 calc R . .
H62C H 0.7998 0.0039 0.2341 0.085 Uiso 1 1 calc R . .
C72 C 0.8423(2) -0.1244(3) 0.3758(5) 0.0588(11) Uani 1 1 d . . .
H72A H 0.8616 -0.0729 0.4108 0.088 Uiso 1 1 calc R . .
H72B H 0.8744 -0.1466 0.3088 0.088 Uiso 1 1 calc R . .
H72C H 0.8370 -0.1642 0.4477 0.088 Uiso 1 1 calc R . .
N13 N 0.66600(14) 0.16238(16) 0.5678(3) 0.0315(5) Uani 1 1 d . . .
N23 N 0.69133(14) 0.25440(16) 0.4213(3) 0.0376(6) Uani 1 1 d . . .
C13 C 0.71704(16) 0.18503(17) 0.4815(3) 0.0323(6) Uani 1 1 d . . .
C23 C 0.6101(2) 0.2165(2) 0.5626(4) 0.0430(8) Uani 1 1 d . . .
H23 H 0.5681 0.2137 0.6138 0.052 Uiso 1 1 calc R . .
C33 C 0.62566(19) 0.2737(2) 0.4725(4) 0.0464(8) Uani 1 1 d . . .
H33 H 0.5969 0.3191 0.4482 0.056 Uiso 1 1 calc R . .
C43 C 0.7301(2) 0.2987(2) 0.3148(4) 0.0481(9) Uani 1 1 d . . .
C53 C 0.7418(3) 0.2386(3) 0.2017(4) 0.0589(11) Uani 1 1 d . . .
H53A H 0.7714 0.1929 0.2321 0.088 Uiso 1 1 calc R . .
H53B H 0.7654 0.2669 0.1285 0.088 Uiso 1 1 calc R . .
H53C H 0.6961 0.2172 0.1717 0.088 Uiso 1 1 calc R . .
C63 C 0.6865(3) 0.3706(3) 0.2666(5) 0.0654(13) Uani 1 1 d . . .
H63A H 0.6421 0.3504 0.2289 0.098 Uiso 1 1 calc R . .
H63B H 0.7130 0.4007 0.1988 0.098 Uiso 1 1 calc R . .
H63C H 0.6762 0.4074 0.3408 0.098 Uiso 1 1 calc R . .
C73 C 0.8000(2) 0.3289(3) 0.3701(4) 0.0608(11) Uani 1 1 d . . .
H73A H 0.7914 0.3748 0.4307 0.091 Uiso 1 1 calc R . .
H73B H 0.8304 0.3474 0.2975 0.091 Uiso 1 1 calc R . .
H73C H 0.8233 0.2841 0.4178 0.091 Uiso 1 1 calc R . .
C1T C 0.4438(3) 0.9733(8) 0.6184(15) 0.154(4) Uani 1 1 d . . .
C2T C 0.4482(4) 0.9323(10) 0.5107(9) 0.146(5) Uani 1 1 d . . .
H2T H 0.4430 0.9617 0.4302 0.176 Uiso 1 1 calc R . .
C3T C 0.4592(6) 0.8553(16) 0.5033(17) 0.205(10) Uani 1 1 d . . .
H3T H 0.4603 0.8285 0.4199 0.246 Uiso 1 1 calc R . .
C4T C 0.4690(6) 0.8127(11) 0.614(2) 0.182(6) Uani 1 1 d . . .
H4T H 0.4811 0.7560 0.6114 0.219 Uiso 1 1 calc R . .
C5T C 0.4607(9) 0.8543(16) 0.7389(18) 0.231(11) Uani 1 1 d . . .
H5T H 0.4633 0.8248 0.8196 0.277 Uiso 1 1 calc R . .
C6T C 0.4489(7) 0.9381(13) 0.7385(11) 0.184(8) Uani 1 1 d . . .
H6T H 0.4446 0.9689 0.8178 0.220 Uiso 1 1 calc R . .
C7T C 0.4355(5) 1.0574(7) 0.615(2) 0.233(9) Uani 1 1 d . . .
H7T1 H 0.4815 1.0835 0.6005 0.350 Uiso 1 1 calc R . .
H7T2 H 0.4156 1.0763 0.6990 0.350 Uiso 1 1 calc R . .
H7T3 H 0.4033 1.0721 0.5428 0.350 Uiso 1 1 calc R . .
H1B H 0.630(2) 0.071(2) 0.700(4) 0.039(9) Uiso 1 1 d . . .

loop_
_atom_site_aniso_label
_atom_site_aniso_U_11
_atom_site_aniso_U_22
_atom_site_aniso_U_33
_atom_site_aniso_U_23
_atom_site_aniso_U_13
_atom_site_aniso_U_12
Br 0.0503(2) 0.0626(2) 0.0639(3) 0.0034(2) 0.0281(2) 0.00010(17)
Fe 0.0413(3) 0.0372(2) 0.0404(3) -0.0003(2) 0.0086(2) -0.00122(18)
B 0.0281(16) 0.0318(16) 0.0284(16) -0.0025(13) 0.0056(13) 0.0011(13)
N11 0.0291(13) 0.0294(12) 0.0271(12) 0.0023(9) 0.0028(10) -0.0006(9)
N21 0.0284(13) 0.0368(13) 0.0328(14) 0.0030(10) -0.0020(10) -0.0019(10)
C11 0.0315(15) 0.0298(14) 0.0315(15) -0.0003(12) 0.0052(12) -0.0007(11)
C21 0.0337(16) 0.0462(17) 0.0316(17) -0.0004(13) 0.0058(12) -0.0016(13)
C31 0.046(2) 0.049(2) 0.0306(17) 0.0034(15) 0.0007(14) -0.0006(15)
C41 0.0250(16) 0.0482(19) 0.049(2) 0.0024(15) -0.0051(13) -0.0015(12)
C51 0.040(2) 0.062(3) 0.085(3) -0.002(2) 0.000(2) 0.0124(17)
C61 0.040(2) 0.061(3) 0.105(4) 0.009(2) 0.006(2) -0.0116(18)
C71 0.039(2) 0.161(6) 0.063(3) 0.018(3) -0.013(2) -0.006(3)
N12 0.0297(12) 0.0314(12) 0.0301(13) 0.0007(10) 0.0043(10) -0.0028(9)
N22 0.0348(13) 0.0276(12) 0.0301(13) -0.0013(10) 0.0019(10) -0.0007(10)
C12 0.0295(13) 0.0268(12) 0.0312(14) 0.0026(12) 0.0042(12) -0.0006(10)
C22 0.0274(15) 0.0368(16) 0.0372(16) 0.0053(12) 0.0004(12) -0.0078(11)
C32 0.0414(18) 0.0327(15) 0.040(2) 0.0000(13) -0.0016(14) -0.0113(12)
C42 0.0411(19) 0.0351(16) 0.0366(17) -0.0066(12) 0.0050(14) -0.0014(12)
C52 0.070(3) 0.0399(19) 0.053(2) -0.0161(16) 0.0115(19) -0.0034(17)
C62 0.086(3) 0.050(2) 0.0342(18) -0.0069(17) 0.0129(19) -0.005(2)
C72 0.053(2) 0.072(3) 0.052(3) -0.0157(19) 0.0046(19) 0.019(2)
N13 0.0297(13) 0.0344(13) 0.0304(13) -0.0051(10) 0.0024(10) 0.0054(10)
N23 0.0496(16) 0.0275(12) 0.0358(14) -0.0021(11) -0.0013(12) 0.0053(11)
C13 0.0423(16) 0.0267(12) 0.0279(14) -0.0030(13) 0.0034(13) 0.0016(11)
C23 0.0421(18) 0.0454(18) 0.0416(18) -0.0070(15) 0.0015(14) 0.0108(15)
C33 0.054(2) 0.0381(16) 0.047(2) 0.0003(15) -0.0041(17) 0.0163(14)
C43 0.076(3) 0.0328(17) 0.0355(18) 0.0027(13) -0.0017(17) 0.0005(16)
C53 0.095(3) 0.049(2) 0.0327(18) 0.0035(16) 0.009(2) 0.002(2)
C63 0.104(4) 0.040(2) 0.053(3) 0.0122(18) -0.003(2) 0.009(2)
C73 0.080(3) 0.056(2) 0.047(2) 0.0055(19) 0.004(2) -0.0240(19)
C1T 0.035(3) 0.216(11) 0.213(13) -0.051(11) 0.013(5) -0.005(4)
C2T 0.043(3) 0.317(17) 0.079(5) -0.082(8) -0.005(3) -0.015(6)
C3T 0.079(6) 0.42(3) 0.118(10) -0.092(16) 0.022(6) -0.045(11)
C4T 0.098(7) 0.250(16) 0.199(14) -0.047(14) 0.028(9) -0.068(8)
C5T 0.185(14) 0.36(3) 0.147(13) 0.087(17) 0.015(10) -0.144(18)
C6T 0.150(10) 0.32(2) 0.078(6) 0.017(9) 0.046(6) -0.098(13)
C7T 0.083(5) 0.131(8) 0.49(3) -0.002(14) -0.016(11) 0.041(6)

loop_
_geom_bond_atom_site_label_1
_geom_bond_atom_site_label_2
_geom_bond_distance
_geom_bond_site_symmetry_2
_geom_bond_publ_flag
Br Fe 2.4432(6) . ?
Fe C12 2.123(3) . ?
Fe C13 2.127(3) . ?
Fe C11 2.135(3) . ?
B N11 1.543(5) . ?
B N13 1.547(4) . ?
B N12 1.548(4) . ?
N11 C11 1.360(4) . ?
N11 C21 1.384(4) . ?
N21 C11 1.363(4) . ?
N21 C31 1.374(5) . ?
N21 C41 1.496(4) . ?
C21 C31 1.341(5) . ?
C41 C51 1.512(6) . ?
C41 C71 1.512(7) . ?
C41 C61 1.520(6) . ?
N12 C12 1.355(4) . ?
N12 C22 1.383(4) . ?
N22 C12 1.362(4) . ?
N22 C32 1.393(4) . ?
N22 C42 1.490(4) . ?
C22 C32 1.341(5) . ?
C42 C72 1.515(6) . ?
C42 C62 1.522(5) . ?
C42 C52 1.526(5) . ?
N13 C13 1.353(4) . ?
N13 C23 1.376(4) . ?
N23 C13 1.372(4) . ?
N23 C33 1.382(5) . ?
N23 C43 1.490(5) . ?
C23 C33 1.336(5) . ?
C43 C63 1.512(6) . ?
C43 C73 1.517(6) . ?
C43 C53 1.522(5) . ?
C1T C2T 1.281(14) . ?
C1T C6T 1.348(18) . ?
C1T C7T 1.377(15) . ?
C2T C3T 1.27(3) . ?
C3T C4T 1.33(2) . ?
C4T C5T 1.44(2) . ?
C5T C6T 1.38(3) . ?
